data_7112065
loop_
_publ_author_name
'Rosa Padilla'
'Heather L. Buckley'
'Ashleigh L. Ward'
'John Arnold'

_publ_section_title
;
 Synthesis, structure and reactivity of group 4 corrole complexes
;
_journal_name_full Chem.Commun.
_journal_page_first 2922
_journal_paper_doi 10.1039/c4cc00037d
_journal_volume 50
_journal_year 2014
_chemical_formula_sum 'C48 H45 Cl N4 O2 Zr'
_chemical_formula_weight 836.55
_chemical_name_common crmpp0214
_chemical_name_systematic
;
 ?
;
_space_group_IT_number 2
_symmetry_cell_setting triclinic
_symmetry_space_group_name_Hall '-P 1'
_symmetry_space_group_name_H-M 'P -1'
_atom_sites_solution_hydrogens geom
_atom_sites_solution_primary direct
_atom_sites_solution_secondary difmap
_audit_creation_method SHELXL-97
_cell_angle_alpha 62.452(4)
_cell_angle_beta 66.032(4)
_cell_angle_gamma 88.472(4)
_cell_formula_units_Z 2
_cell_length_a 12.6629(9)
_cell_length_b 14.2309(10)
_cell_length_c 14.4202(11)
_cell_measurement_reflns_used 9987
_cell_measurement_temperature 100(2)
_cell_measurement_theta_max 25.56
_cell_measurement_theta_min 2.67
_cell_volume 2063.2(3)
_computing_cell_refinement 'Bruker SAINT'
_computing_data_collection 'Bruker APEX2'
_computing_data_reduction 'Bruker SAINT'
_computing_molecular_graphics ORTEP-32
_computing_publication_material WinGX
_computing_structure_refinement 'SHELXL-97 (Sheldrick, 2008)'
_computing_structure_solution SIR2004
_diffrn_ambient_temperature 100(2)
_diffrn_detector_area_resol_mean 8.366
_diffrn_measured_fraction_theta_full 0.989
_diffrn_measured_fraction_theta_max 0.973
_diffrn_measurement_device_type 'Bruker APEX-II CCD'
_diffrn_measurement_method '\f and \w scans'
_diffrn_radiation_monochromator graphite
_diffrn_radiation_source 'fine-focus sealed tube'
_diffrn_radiation_type MoK\a
_diffrn_radiation_wavelength 0.71073
_diffrn_reflns_av_R_equivalents 0.0572
_diffrn_reflns_av_sigmaI/netI 0.0657
_diffrn_reflns_limit_h_max 15
_diffrn_reflns_limit_h_min -15
_diffrn_reflns_limit_k_max 17
_diffrn_reflns_limit_k_min -15
_diffrn_reflns_limit_l_max 17
_diffrn_reflns_limit_l_min -17
_diffrn_reflns_number 35563
_diffrn_reflns_theta_full 25.00
_diffrn_reflns_theta_max 25.57
_diffrn_reflns_theta_min 1.65
_exptl_absorpt_coefficient_mu 0.375
_exptl_absorpt_correction_T_max 0.9925
_exptl_absorpt_correction_T_min 0.9706
_exptl_absorpt_correction_type multi-scan
_exptl_absorpt_process_details SADABS
_exptl_crystal_colour red
_exptl_crystal_density_diffrn 1.347
_exptl_crystal_density_method 'not measured'
_exptl_crystal_description plate
_exptl_crystal_F_000 868
_exptl_crystal_size_max 0.08
_exptl_crystal_size_mid 0.06
_exptl_crystal_size_min 0.02
_platon_squeeze_details
;
;
_refine_diff_density_max 0.861
_refine_diff_density_min -1.007
_refine_diff_density_rms 0.105
_refine_ls_extinction_method none
_refine_ls_goodness_of_fit_ref 1.116
_refine_ls_hydrogen_treatment constr
_refine_ls_matrix_type full
_refine_ls_number_parameters 512
_refine_ls_number_reflns 7536
_refine_ls_number_restraints 0
_refine_ls_restrained_S_all 1.116
_refine_ls_R_factor_all 0.0838
_refine_ls_R_factor_gt 0.0583
_refine_ls_shift/su_max 0.001
_refine_ls_shift/su_mean 0.000
_refine_ls_structure_factor_coef Fsqd
_refine_ls_weighting_details 'calc w=1/[\s^2^(Fo^2^)+(0.0375P)^2^+5.9326P] where P=(Fo^2^+2Fc^2^)/3'
_refine_ls_weighting_scheme calc
_refine_ls_wR_factor_gt 0.1244
_refine_ls_wR_factor_ref 0.1354
_reflns_number_gt 5505
_reflns_number_total 7536
_reflns_threshold_expression >2sigma(I)
_cod_data_source_file c4cc00037d.txt
_cod_data_source_block shelxl
_cod_original_sg_symbol_H-M P-1
_cod_database_code 7112065

loop_
_symmetry_equiv_pos_as_xyz
'x, y, z'
'-x, -y, -z'

loop_
_atom_site_label
_atom_site_type_symbol
_atom_site_fract_x
_atom_site_fract_y
_atom_site_fract_z
_atom_site_U_iso_or_equiv
_atom_site_adp_type
_atom_site_occupancy
_atom_site_symmetry_multiplicity
_atom_site_calc_flag
_atom_site_refinement_flags
C1 C 0.4042(4) 1.0129(3) 0.7749(4) 0.0225(10) Uani 1 1 d .
C2 C 0.4443(4) 1.0818(3) 0.6535(4) 0.0259(11) Uani 1 1 d .
H2 H 0.4033 1.1315 0.6172 0.031 Uiso 1 1 calc R
C3 C 0.5526(4) 1.0640(3) 0.5980(4) 0.0236(10) Uani 1 1 d .
H3 H 0.6005 1.0990 0.5160 0.028 Uiso 1 1 calc R
C4 C 0.5811(4) 0.9832(3) 0.6856(3) 0.0207(10) Uani 1 1 d .
C5 C 0.6716(4) 0.9253(3) 0.6752(3) 0.0185(9) Uani 1 1 d .
C6 C 0.6728(4) 0.8343(3) 0.7726(3) 0.0199(9) Uani 1 1 d .
C7 C 0.7566(4) 0.7656(3) 0.7688(4) 0.0238(10) Uani 1 1 d .
H7 H 0.8260 0.7781 0.7015 0.029 Uiso 1 1 calc R
C8 C 0.7204(4) 0.6791(4) 0.8781(4) 0.0236(10) Uani 1 1 d .
H8 H 0.7607 0.6216 0.9005 0.028 Uiso 1 1 calc R
C9 C 0.6113(4) 0.6903(3) 0.9527(4) 0.0206(10) Uani 1 1 d .
C10 C 0.5346(4) 0.6131(3) 1.0673(3) 0.0194(9) Uani 1 1 d .
C11 C 0.4179(4) 0.6180(3) 1.1299(3) 0.0203(10) Uani 1 1 d .
C12 C 0.3277(4) 0.5308(4) 1.2303(4) 0.0233(10) Uani 1 1 d .
H12 H 0.3384 0.4601 1.2740 0.028 Uiso 1 1 calc R
C13 C 0.2246(4) 0.5644(4) 1.2537(4) 0.0258(11) Uani 1 1 d .
H13 H 0.1501 0.5217 1.3159 0.031 Uiso 1 1 calc R
C14 C 0.2466(4) 0.6758(3) 1.1686(3) 0.0219(10) Uani 1 1 d .
C15 C 0.1590(4) 0.7359(3) 1.1546(4) 0.0225(10) Uani 1 1 d .
C16 C 0.1839(4) 0.8388(3) 1.0566(3) 0.0218(10) Uani 1 1 d .
C17 C 0.1079(4) 0.8999(4) 1.0147(4) 0.0272(11) Uani 1 1 d .
H17 H 0.0244 0.8863 1.0561 0.033 Uiso 1 1 calc R
C18 C 0.1764(4) 0.9832(4) 0.9030(4) 0.0264(11) Uani 1 1 d .
H18 H 0.1492 1.0373 0.8533 0.032 Uiso 1 1 calc R
C19 C 0.2955(4) 0.9720(3) 0.8768(3) 0.0218(10) Uani 1 1 d .
C20 C 0.7614(4) 0.9490(3) 0.5564(4) 0.0212(10) Uani 1 1 d .
C21 C 0.8545(4) 1.0384(3) 0.4886(4) 0.0237(10) Uani 1 1 d .
C22 C 0.9383(4) 1.0554(4) 0.3795(4) 0.0295(11) Uani 1 1 d .
H22 H 1.0017 1.1160 0.3330 0.035 Uiso 1 1 calc R
C23 C 0.9324(4) 0.9879(4) 0.3369(4) 0.0272(11) Uani 1 1 d .
C24 C 0.8389(4) 0.9016(4) 0.4035(4) 0.0252(10) Uani 1 1 d .
H24 H 0.8334 0.8551 0.3745 0.030 Uiso 1 1 calc R
C25 C 0.7511(4) 0.8803(3) 0.5136(4) 0.0226(10) Uani 1 1 d .
C26 C 0.8655(4) 1.1145(4) 0.5304(5) 0.0385(13) Uani 1 1 d .
H26A H 0.8209 1.1712 0.5076 0.058 Uiso 1 1 calc R
H26B H 0.9488 1.1475 0.4952 0.058 Uiso 1 1 calc R
H26C H 0.8342 1.0747 0.6156 0.058 Uiso 1 1 calc R
C27 C 1.0275(4) 1.0085(5) 0.2203(4) 0.0411(14) Uani 1 1 d .
H27A H 1.0162 0.9477 0.2086 0.062 Uiso 1 1 calc R
H27B H 1.1050 1.0161 0.2188 0.062 Uiso 1 1 calc R
H27C H 1.0232 1.0752 0.1579 0.062 Uiso 1 1 calc R
C28 C 0.6477(4) 0.7880(4) 0.5808(4) 0.0274(11) Uani 1 1 d .
H28A H 0.6442 0.7384 0.6574 0.041 Uiso 1 1 calc R
H28B H 0.6569 0.7493 0.5376 0.041 Uiso 1 1 calc R
H28C H 0.5748 0.8162 0.5912 0.041 Uiso 1 1 calc R
C29 C 0.5754(3) 0.5105(3) 1.1265(3) 0.0187(9) Uani 1 1 d .
C30 C 0.6081(4) 0.4422(3) 1.0819(4) 0.0259(11) Uani 1 1 d .
H30 H 0.6031 0.4583 1.0122 0.031 Uiso 1 1 calc R
C31 C 0.6487(4) 0.3494(3) 1.1359(4) 0.0231(10) Uani 1 1 d .
H31 H 0.6715 0.3031 1.1034 0.028 Uiso 1 1 calc R
C32 C 0.6552(4) 0.3260(3) 1.2386(4) 0.0240(10) Uani 1 1 d .
C33 C 0.6191(4) 0.3921(3) 1.2868(4) 0.0233(10) Uani 1 1 d .
H33 H 0.6221 0.3750 1.3575 0.028 Uiso 1 1 calc R
C34 C 0.5786(4) 0.4828(3) 1.2326(4) 0.0213(10) Uani 1 1 d .
H34 H 0.5526 0.5273 1.2670 0.026 Uiso 1 1 calc R
C35 C 0.7215(5) 0.1629(4) 1.2580(4) 0.0401(13) Uani 1 1 d .
H35A H 0.6522 0.1372 1.2555 0.060 Uiso 1 1 calc R
H35B H 0.7431 0.1015 1.3108 0.060 Uiso 1 1 calc R
H35C H 0.7875 0.1980 1.1795 0.060 Uiso 1 1 calc R
C36 C 0.0320(4) 0.6807(4) 1.2405(4) 0.0248(10) Uani 1 1 d .
C37 C -0.0158(4) 0.6746(4) 1.3497(4) 0.0260(10) Uani 1 1 d .
C38 C -0.1331(4) 0.6206(4) 1.4287(4) 0.0307(12) Uani 1 1 d .
H38 H -0.1670 0.6179 1.5021 0.037 Uiso 1 1 calc R
C39 C -0.2004(4) 0.5714(4) 1.4026(4) 0.0325(12) Uani 1 1 d .
C40 C -0.1504(4) 0.5765(4) 1.2949(4) 0.0330(12) Uani 1 1 d .
H40 H -0.1964 0.5426 1.2764 0.040 Uiso 1 1 calc R
C41 C -0.0346(4) 0.6297(4) 1.2127(4) 0.0305(11) Uani 1 1 d .
C42 C 0.0556(4) 0.7200(4) 1.3861(4) 0.0341(12) Uani 1 1 d .
H42A H 0.1040 0.6689 1.4127 0.051 Uiso 1 1 calc R
H42B H 0.0027 0.7319 1.4498 0.051 Uiso 1 1 calc R
H42C H 0.1069 0.7888 1.3195 0.051 Uiso 1 1 calc R
C43 C -0.3253(4) 0.5101(5) 1.4909(4) 0.0454(15) Uani 1 1 d .
H43A H -0.3238 0.4456 1.5572 0.068 Uiso 1 1 calc R
H43B H -0.3627 0.4885 1.4542 0.068 Uiso 1 1 calc R
H43C H -0.3704 0.5567 1.5184 0.068 Uiso 1 1 calc R
C44 C 0.0154(5) 0.6308(5) 1.0975(4) 0.0441(14) Uani 1 1 d .
H44A H 0.0313 0.7049 1.0341 0.066 Uiso 1 1 calc R
H44B H -0.0415 0.5846 1.0985 0.066 Uiso 1 1 calc R
H44C H 0.0890 0.6035 1.0854 0.066 Uiso 1 1 calc R
C45 C 0.7076(4) 0.8408(4) 1.0214(4) 0.0240(10) Uani 1 1 d .
H45A H 0.7391 0.9124 1.0053 0.029 Uiso 1 1 calc R
H45B H 0.7397 0.8390 0.9472 0.029 Uiso 1 1 calc R
C46 C 0.7377(4) 0.7518(4) 1.1094(4) 0.0270(11) Uani 1 1 d .
H46A H 0.8174 0.7733 1.0985 0.032 Uiso 1 1 calc R
H46B H 0.7339 0.6850 1.1046 0.032 Uiso 1 1 calc R
C47 C 0.6426(4) 0.7363(4) 1.2256(4) 0.0268(11) Uani 1 1 d .
H47A H 0.6271 0.6611 1.2890 0.032 Uiso 1 1 calc R
H47B H 0.6668 0.7864 1.2466 0.032 Uiso 1 1 calc R
C48 C 0.5337(4) 0.7612(3) 1.2051(3) 0.0234(10) Uani 1 1 d .
H48A H 0.4765 0.6937 1.2426 0.028 Uiso 1 1 calc R
H48B H 0.4949 0.8078 1.2375 0.028 Uiso 1 1 calc R
N1 N 0.4908(3) 0.9565(3) 0.7932(3) 0.0212(8) Uani 1 1 d .
N2 N 0.5850(3) 0.7890(3) 0.8892(3) 0.0192(8) Uani 1 1 d .
N3 N 0.3679(3) 0.7097(3) 1.0949(3) 0.0182(8) Uani 1 1 d .
N4 N 0.2996(3) 0.8868(3) 0.9721(3) 0.0215(8) Uani 1 1 d .
O1 O 0.6948(3) 0.2386(2) 1.2990(3) 0.0303(8) Uani 1 1 d .
O2 O 0.5772(2) 0.8180(2) 1.0770(2) 0.0212(7) Uani 1 1 d .
Cl1 Cl 0.37662(9) 0.94571(8) 1.12223(8) 0.0209(2) Uani 1 1 d .
Zr1 Zr 0.47058(4) 0.87212(3) 0.97055(3) 0.01999(14) Uani 1 1 d .

loop_
_atom_site_aniso_label
_atom_site_aniso_U_11
_atom_site_aniso_U_22
_atom_site_aniso_U_33
_atom_site_aniso_U_23
_atom_site_aniso_U_13
_atom_site_aniso_U_12
C1 0.023(2) 0.018(2) 0.021(2) -0.0054(19) -0.0092(19) 0.0105(18)
C2 0.032(3) 0.021(2) 0.018(2) -0.0044(19) -0.011(2) 0.011(2)
C3 0.026(2) 0.022(2) 0.014(2) -0.0044(19) -0.0067(19) 0.0076(19)
C4 0.020(2) 0.020(2) 0.011(2) -0.0020(18) -0.0033(18) 0.0015(18)
C5 0.019(2) 0.021(2) 0.011(2) -0.0057(18) -0.0062(18) 0.0052(18)
C6 0.017(2) 0.020(2) 0.015(2) -0.0054(18) -0.0040(18) 0.0058(18)
C7 0.020(2) 0.028(2) 0.019(2) -0.010(2) -0.0064(19) 0.0095(19)
C8 0.024(2) 0.024(2) 0.018(2) -0.008(2) -0.0088(19) 0.0099(19)
C9 0.021(2) 0.019(2) 0.019(2) -0.0076(19) -0.0094(19) 0.0098(18)
C10 0.025(2) 0.018(2) 0.014(2) -0.0065(18) -0.0090(18) 0.0069(18)
C11 0.022(2) 0.020(2) 0.012(2) -0.0042(18) -0.0067(18) 0.0119(18)
C12 0.023(2) 0.022(2) 0.020(2) -0.007(2) -0.010(2) 0.0068(19)
C13 0.017(2) 0.027(2) 0.015(2) 0.0007(19) -0.0041(18) 0.0004(19)
C14 0.017(2) 0.028(2) 0.012(2) -0.0049(19) -0.0035(18) 0.0038(19)
C15 0.020(2) 0.023(2) 0.014(2) -0.0042(19) -0.0051(18) 0.0051(19)
C16 0.018(2) 0.023(2) 0.015(2) -0.0058(19) -0.0037(18) 0.0040(18)
C17 0.020(2) 0.034(3) 0.020(2) -0.009(2) -0.0062(19) 0.013(2)
C18 0.026(3) 0.028(3) 0.018(2) -0.008(2) -0.009(2) 0.011(2)
C19 0.021(2) 0.025(2) 0.013(2) -0.0063(19) -0.0061(18) 0.0064(19)
C20 0.018(2) 0.025(2) 0.017(2) -0.0071(19) -0.0075(18) 0.0105(18)
C21 0.023(2) 0.024(2) 0.021(2) -0.009(2) -0.010(2) 0.0072(19)
C22 0.021(2) 0.032(3) 0.024(2) -0.005(2) -0.009(2) -0.001(2)
C23 0.020(2) 0.039(3) 0.018(2) -0.011(2) -0.0076(19) 0.007(2)
C24 0.024(2) 0.033(3) 0.018(2) -0.011(2) -0.012(2) 0.012(2)
C25 0.023(2) 0.021(2) 0.017(2) -0.0044(19) -0.0096(19) 0.0086(19)
C26 0.031(3) 0.042(3) 0.043(3) -0.025(3) -0.012(2) 0.003(2)
C27 0.026(3) 0.064(4) 0.022(3) -0.020(3) -0.001(2) -0.001(3)
C28 0.031(3) 0.024(2) 0.024(2) -0.011(2) -0.010(2) 0.007(2)
C29 0.016(2) 0.012(2) 0.018(2) -0.0049(18) -0.0024(18) 0.0052(17)
C30 0.027(3) 0.026(2) 0.018(2) -0.006(2) -0.010(2) 0.009(2)
C31 0.023(2) 0.022(2) 0.019(2) -0.0076(19) -0.0085(19) 0.0099(19)
C32 0.023(2) 0.018(2) 0.019(2) -0.0020(19) -0.0073(19) 0.0050(19)
C33 0.026(2) 0.021(2) 0.015(2) -0.0047(19) -0.0078(19) 0.0069(19)
C34 0.028(2) 0.016(2) 0.017(2) -0.0065(18) -0.0084(19) 0.0098(18)
C35 0.064(4) 0.026(3) 0.033(3) -0.017(2) -0.022(3) 0.026(3)
C36 0.017(2) 0.026(2) 0.015(2) -0.0009(19) -0.0037(18) 0.0062(19)
C37 0.021(2) 0.025(2) 0.023(2) -0.007(2) -0.008(2) 0.0073(19)
C38 0.023(3) 0.036(3) 0.017(2) -0.008(2) -0.002(2) 0.009(2)
C39 0.021(3) 0.041(3) 0.021(2) -0.005(2) -0.009(2) 0.004(2)
C40 0.024(3) 0.043(3) 0.019(2) -0.006(2) -0.009(2) 0.001(2)
C41 0.023(3) 0.038(3) 0.025(2) -0.010(2) -0.012(2) 0.007(2)
C42 0.032(3) 0.039(3) 0.023(2) -0.012(2) -0.009(2) 0.007(2)
C43 0.024(3) 0.066(4) 0.023(3) -0.010(3) -0.003(2) -0.003(3)
C44 0.033(3) 0.062(4) 0.026(3) -0.017(3) -0.008(2) 0.003(3)
C45 0.019(2) 0.025(2) 0.018(2) -0.0043(19) -0.0072(19) 0.0081(19)
C46 0.022(2) 0.026(2) 0.028(2) -0.010(2) -0.011(2) 0.0102(19)
C47 0.032(3) 0.021(2) 0.023(2) -0.008(2) -0.013(2) 0.011(2)
C48 0.025(2) 0.020(2) 0.014(2) -0.0038(19) -0.0052(19) 0.0080(19)
N1 0.0204(19) 0.0186(19) 0.0157(18) -0.0042(15) -0.0056(15) 0.0084(15)
N2 0.0155(18) 0.0197(19) 0.0128(17) -0.0014(15) -0.0058(15) 0.0057(15)
N3 0.0175(19) 0.0198(19) 0.0196(18) -0.0082(16) -0.0123(16) 0.0077(15)
N4 0.021(2) 0.026(2) 0.0081(16) -0.0036(15) -0.0036(15) 0.0099(16)
O1 0.043(2) 0.0189(16) 0.0256(17) -0.0080(14) -0.0165(15) 0.0183(15)
O2 0.0150(15) 0.0236(16) 0.0124(14) -0.0034(13) -0.0017(12) 0.0065(12)
Cl1 0.0193(5) 0.0203(5) 0.0140(5) -0.0049(4) -0.0038(4) 0.0070(4)
Zr1 0.0175(2) 0.0205(2) 0.0127(2) -0.00403(18) -0.00386(17) 0.00879(17)

loop_
_atom_type_symbol
_atom_type_description
_atom_type_scat_dispersion_real
_atom_type_scat_dispersion_imag
_atom_type_scat_source
C C 0.0033 0.0016 'International Tables Vol C Tables 4.2.6.8 and 6.1.1.4'
H H 0.0000 0.0000 'International Tables Vol C Tables 4.2.6.8 and 6.1.1.4'
N N 0.0061 0.0033 'International Tables Vol C Tables 4.2.6.8 and 6.1.1.4'
O O 0.0106 0.0060 'International Tables Vol C Tables 4.2.6.8 and 6.1.1.4'
Cl Cl 0.1484 0.1585 'International Tables Vol C Tables 4.2.6.8 and 6.1.1.4'
Zr Zr -2.9673 0.5597 'International Tables Vol C Tables 4.2.6.8 and 6.1.1.4'

loop_
_geom_angle_atom_site_label_1
_geom_angle_atom_site_label_2
_geom_angle_atom_site_label_3
_geom_angle
_geom_angle_site_symmetry_1
_geom_angle_site_symmetry_3
N1 C1 C2 108.8(4) . .
N1 C1 C19 112.7(3) . .
C2 C1 C19 137.1(4) . .
C3 C2 C1 107.6(4) . .
C3 C2 H2 126.2 . .
C1 C2 H2 126.2 . .
C2 C3 C4 107.6(4) . .
C2 C3 H3 126.2 . .
C4 C3 H3 126.2 . .
N1 C4 C5 121.1(4) . .
N1 C4 C3 108.0(4) . .
C5 C4 C3 130.4(4) . .
C4 C5 C6 122.1(4) . .
C4 C5 C20 119.6(3) . .
C6 C5 C20 117.7(4) . .
C5 C6 N2 126.0(4) . .
C5 C6 C7 125.7(4) . .
N2 C6 C7 108.1(3) . .
C8 C7 C6 108.5(4) . .
C8 C7 H7 125.8 . .
C6 C7 H7 125.8 . .
C7 C8 C9 107.9(4) . .
C7 C8 H8 126.1 . .
C9 C8 H8 126.1 . .
C10 C9 N2 123.6(4) . .
C10 C9 C8 127.2(4) . .
N2 C9 C8 108.9(3) . .
C9 C10 C11 125.4(4) . .
C9 C10 C29 118.1(4) . .
C11 C10 C29 116.3(3) . .
N3 C11 C10 124.6(4) . .
N3 C11 C12 108.2(3) . .
C10 C11 C12 126.9(4) . .
C13 C12 C11 108.9(4) . .
C13 C12 H12 125.6 . .
C11 C12 H12 125.6 . .
C12 C13 C14 108.0(4) . .
C12 C13 H13 126.0 . .
C14 C13 H13 126.0 . .
N3 C14 C15 126.4(4) . .
N3 C14 C13 108.3(4) . .
C15 C14 C13 124.9(4) . .
C14 C15 C16 122.6(4) . .
C14 C15 C36 117.7(4) . .
C16 C15 C36 119.3(4) . .
N4 C16 C17 108.7(4) . .
N4 C16 C15 119.9(4) . .
C17 C16 C15 130.5(4) . .
C18 C17 C16 107.8(4) . .
C18 C17 H17 126.1 . .
C16 C17 H17 126.1 . .
C17 C18 C19 106.7(4) . .
C17 C18 H18 126.6 . .
C19 C18 H18 126.6 . .
N4 C19 C1 113.2(4) . .
N4 C19 C18 109.4(4) . .
C1 C19 C18 136.2(4) . .
C21 C20 C25 120.4(4) . .
C21 C20 C5 120.4(4) . .
C25 C20 C5 119.3(4) . .
C20 C21 C22 118.2(4) . .
C20 C21 C26 121.5(4) . .
C22 C21 C26 120.3(4) . .
C23 C22 C21 122.7(4) . .
C23 C22 H22 118.6 . .
C21 C22 H22 118.6 . .
C22 C23 C24 118.3(4) . .
C22 C23 C27 120.1(4) . .
C24 C23 C27 121.6(5) . .
C23 C24 C25 122.0(4) . .
C23 C24 H24 119.0 . .
C25 C24 H24 119.0 . .
C20 C25 C24 118.4(4) . .
C20 C25 C28 121.6(4) . .
C24 C25 C28 120.0(4) . .
C21 C26 H26A 109.5 . .
C21 C26 H26B 109.5 . .
H26A C26 H26B 109.5 . .
C21 C26 H26C 109.5 . .
H26A C26 H26C 109.5 . .
H26B C26 H26C 109.5 . .
C23 C27 H27A 109.5 . .
C23 C27 H27B 109.5 . .
H27A C27 H27B 109.5 . .
C23 C27 H27C 109.5 . .
H27A C27 H27C 109.5 . .
H27B C27 H27C 109.5 . .
C25 C28 H28A 109.5 . .
C25 C28 H28B 109.5 . .
H28A C28 H28B 109.5 . .
C25 C28 H28C 109.5 . .
H28A C28 H28C 109.5 . .
H28B C28 H28C 109.5 . .
C30 C29 C34 118.3(4) . .
C30 C29 C10 122.5(4) . .
C34 C29 C10 119.2(4) . .
C29 C30 C31 121.8(4) . .
C29 C30 H30 119.1 . .
C31 C30 H30 119.1 . .
C30 C31 C32 118.7(4) . .
C30 C31 H31 120.6 . .
C32 C31 H31 120.6 . .
O1 C32 C33 115.3(4) . .
O1 C32 C31 124.4(4) . .
C33 C32 C31 120.3(4) . .
C34 C33 C32 120.1(4) . .
C34 C33 H33 120.0 . .
C32 C33 H33 120.0 . .
C33 C34 C29 120.8(4) . .
C33 C34 H34 119.6 . .
C29 C34 H34 119.6 . .
O1 C35 H35A 109.5 . .
O1 C35 H35B 109.5 . .
H35A C35 H35B 109.5 . .
O1 C35 H35C 109.5 . .
H35A C35 H35C 109.5 . .
H35B C35 H35C 109.5 . .
C37 C36 C41 120.5(4) . .
C37 C36 C15 119.9(4) . .
C41 C36 C15 119.4(4) . .
C36 C37 C38 118.5(4) . .
C36 C37 C42 122.0(4) . .
C38 C37 C42 119.4(4) . .
C39 C38 C37 121.8(4) . .
C39 C38 H38 119.1 . .
C37 C38 H38 119.1 . .
C38 C39 C40 118.6(4) . .
C38 C39 C43 120.9(4) . .
C40 C39 C43 120.5(5) . .
C39 C40 C41 122.0(5) . .
C39 C40 H40 119.0 . .
C41 C40 H40 119.0 . .
C40 C41 C36 118.4(4) . .
C40 C41 C44 119.5(5) . .
C36 C41 C44 122.1(4) . .
C37 C42 H42A 109.5 . .
C37 C42 H42B 109.5 . .
H42A C42 H42B 109.5 . .
C37 C42 H42C 109.5 . .
H42A C42 H42C 109.5 . .
H42B C42 H42C 109.5 . .
C39 C43 H43A 109.5 . .
C39 C43 H43B 109.5 . .
H43A C43 H43B 109.5 . .
C39 C43 H43C 109.5 . .
H43A C43 H43C 109.5 . .
H43B C43 H43C 109.5 . .
C41 C44 H44A 109.5 . .
C41 C44 H44B 109.5 . .
H44A C44 H44B 109.5 . .
C41 C44 H44C 109.5 . .
H44A C44 H44C 109.5 . .
H44B C44 H44C 109.5 . .
O2 C45 C46 104.0(3) . .
O2 C45 H45A 111.0 . .
C46 C45 H45A 111.0 . .
O2 C45 H45B 111.0 . .
C46 C45 H45B 111.0 . .
H45A C45 H45B 109.0 . .
C45 C46 C47 103.0(3) . .
C45 C46 H46A 111.2 . .
C47 C46 H46A 111.2 . .
C45 C46 H46B 111.2 . .
C47 C46 H46B 111.2 . .
H46A C46 H46B 109.1 . .
C48 C47 C46 104.8(3) . .
C48 C47 H47A 110.8 . .
C46 C47 H47A 110.8 . .
C48 C47 H47B 110.8 . .
C46 C47 H47B 110.8 . .
H47A C47 H47B 108.9 . .
O2 C48 C47 105.6(3) . .
O2 C48 H48A 110.6 . .
C47 C48 H48A 110.6 . .
O2 C48 H48B 110.6 . .
C47 C48 H48B 110.6 . .
H48A C48 H48B 108.8 . .
C4 N1 C1 107.7(3) . .
C4 N1 Zr1 134.7(3) . .
C1 N1 Zr1 116.7(3) . .
C9 N2 C6 106.4(3) . .
C9 N2 Zr1 123.0(3) . .
C6 N2 Zr1 127.5(3) . .
C14 N3 C11 106.5(3) . .
C14 N3 Zr1 129.2(3) . .
C11 N3 Zr1 123.6(3) . .
C19 N4 C16 107.2(3) . .
C19 N4 Zr1 117.2(3) . .
C16 N4 Zr1 134.8(3) . .
C32 O1 C35 116.6(4) . .
C48 O2 C45 108.6(3) . .
C48 O2 Zr1 128.9(2) . .
C45 O2 Zr1 122.5(2) . .
Zr1 Cl1 Zr1 104.42(3) 2_677 .
N4 Zr1 N3 76.89(12) . .
N4 Zr1 N2 121.09(13) . .
N3 Zr1 N2 82.06(13) . .
N4 Zr1 N1 70.19(12) . .
N3 Zr1 N1 122.01(13) . .
N2 Zr1 N1 76.34(12) . .
N4 Zr1 O2 147.37(11) . .
N3 Zr1 O2 82.95(11) . .
N2 Zr1 O2 80.40(11) . .
N1 Zr1 O2 142.27(11) . .
N4 Zr1 Cl1 118.00(10) . 2_677
N3 Zr1 Cl1 158.92(9) . 2_677
N2 Zr1 Cl1 100.28(9) . 2_677
N1 Zr1 Cl1 78.57(10) . 2_677
O2 Zr1 Cl1 76.86(7) . 2_677
N4 Zr1 Cl1 79.45(10) . .
N3 Zr1 Cl1 94.02(10) . .
N2 Zr1 Cl1 157.02(9) . .
N1 Zr1 Cl1 123.68(9) . .
O2 Zr1 Cl1 76.65(7) . .
Cl1 Zr1 Cl1 75.58(3) 2_677 .

loop_
_geom_bond_atom_site_label_1
_geom_bond_atom_site_label_2
_geom_bond_distance
_geom_bond_site_symmetry_2
C1 N1 1.381(5) .
C1 C2 1.414(6) .
C1 C19 1.415(6) .
C2 C3 1.365(6) .
C2 H2 0.9500 .
C3 C4 1.433(6) .
C3 H3 0.9500 .
C4 N1 1.377(5) .
C4 C5 1.393(6) .
C5 C6 1.409(5) .
C5 C20 1.499(6) .
C6 N2 1.413(5) .
C6 C7 1.425(6) .
C7 C8 1.363(6) .
C7 H7 0.9500 .
C8 C9 1.424(6) .
C8 H8 0.9500 .
C9 C10 1.398(6) .
C9 N2 1.399(5) .
C10 C11 1.404(6) .
C10 C29 1.514(5) .
C11 N3 1.402(5) .
C11 C12 1.418(6) .
C12 C13 1.344(6) .
C12 H12 0.9500 .
C13 C14 1.428(6) .
C13 H13 0.9500 .
C14 N3 1.400(5) .
C14 C15 1.406(6) .
C15 C16 1.411(6) .
C15 C36 1.512(6) .
C16 N4 1.390(5) .
C16 C17 1.410(6) .
C17 C18 1.380(6) .
C17 H17 0.9500 .
C18 C19 1.422(6) .
C18 H18 0.9500 .
C19 N4 1.370(5) .
C20 C21 1.399(6) .
C20 C25 1.409(6) .
C21 C22 1.403(6) .
C21 C26 1.494(7) .
C22 C23 1.376(7) .
C22 H22 0.9500 .
C23 C24 1.376(6) .
C23 C27 1.510(6) .
C24 C25 1.409(6) .
C24 H24 0.9500 .
C25 C28 1.503(6) .
C26 H26A 0.9800 .
C26 H26B 0.9800 .
C26 H26C 0.9800 .
C27 H27A 0.9800 .
C27 H27B 0.9800 .
C27 H27C 0.9800 .
C28 H28A 0.9800 .
C28 H28B 0.9800 .
C28 H28C 0.9800 .
C29 C30 1.368(6) .
C29 C34 1.410(6) .
C30 C31 1.397(6) .
C30 H30 0.9500 .
C31 C32 1.398(6) .
C31 H31 0.9500 .
C32 O1 1.370(5) .
C32 C33 1.378(6) .
C33 C34 1.378(6) .
C33 H33 0.9500 .
C34 H34 0.9500 .
C35 O1 1.425(6) .
C35 H35A 0.9800 .
C35 H35B 0.9800 .
C35 H35C 0.9800 .
C36 C37 1.398(6) .
C36 C41 1.406(7) .
C37 C38 1.405(6) .
C37 C42 1.496(7) .
C38 C39 1.375(7) .
C38 H38 0.9500 .
C39 C40 1.385(7) .
C39 C43 1.515(6) .
C40 C41 1.395(6) .
C40 H40 0.9500 .
C41 C44 1.510(7) .
C42 H42A 0.9800 .
C42 H42B 0.9800 .
C42 H42C 0.9800 .
C43 H43A 0.9800 .
C43 H43B 0.9800 .
C43 H43C 0.9800 .
C44 H44A 0.9800 .
C44 H44B 0.9800 .
C44 H44C 0.9800 .
C45 O2 1.479(5) .
C45 C46 1.497(6) .
C45 H45A 0.9900 .
C45 H45B 0.9900 .
C46 C47 1.528(6) .
C46 H46A 0.9900 .
C46 H46B 0.9900 .
C47 C48 1.523(6) .
C47 H47A 0.9900 .
C47 H47B 0.9900 .
C48 O2 1.478(5) .
C48 H48A 0.9900 .
C48 H48B 0.9900 .
N1 Zr1 2.166(3) .
N2 Zr1 2.164(3) .
N3 Zr1 2.164(3) .
N4 Zr1 2.161(3) .
O2 Zr1 2.304(3) .
Cl1 Zr1 2.6852(12) 2_677
Cl1 Zr1 2.6897(11) .
Zr1 Cl1 2.6852(12) 2_677

loop_
_platon_squeeze_void_nr
_platon_squeeze_void_average_x
_platon_squeeze_void_average_y
_platon_squeeze_void_average_z
_platon_squeeze_void_volume
_platon_squeeze_void_count_electrons
_platon_squeeze_void_content
1 -0.007 0.365 0.202 87 16 ' '
2 0.007 0.642 0.788 81 15 ' '
3 0.341 0.724 0.452 11 1 ' '
4 0.659 0.275 0.548 11 1 ' '
